data_1564828
loop_
_publ_author_name
'Somov, N.V.'
'Zakirova, R.M.'
'Shumilova, M.A.'
'Petrov, V.G.'
'Zhirov, D.K.'

_publ_section_title
;
 Bis-hexaaquasodium
 Decaaqua-monohydrogen-hexasodiumterbium(III)-bis-(nitrilo-tris-methylenephosphonate)
 Hexahydrate [TbNa6H(H2O)10{N(CH2PO3)3}2] [Na(H2O)6]2 6H2O
;
_journal_issue 6
_journal_name_full
;
 Crystallography Reports
;
_journal_page_first 901
_journal_page_last 908
_journal_paper_doi 10.1134/S1063774518050280
_journal_volume 63
_journal_year 2018
_chemical_formula_sum 'C6 H56 N2 Na8 O46 P6 Tb'
_chemical_formula_weight 1421.18
_space_group_IT_number 14
_space_group_name_Hall '-P 2ybc'
_space_group_name_H-M_alt 'P 1 21/c 1'
_symmetry_cell_setting monoclinic
_symmetry_Int_Tables_number 14
_symmetry_space_group_name_Hall '-P 2ybc'
_symmetry_space_group_name_H-M 'P 1 21/c 1'
_atom_sites_solution_hydrogens difmap
_audit_creation_date 2017-03-13T12:46:15-00:00
_audit_creation_method 'WinGX routine CIF_UPDATE'
_cell_angle_alpha 90
_cell_angle_beta 94.7870(10)
_cell_angle_gamma 90
_cell_formula_units_Z 2
_cell_length_a 11.9278(2)
_cell_length_b 10.54560(10)
_cell_length_c 19.9364(3)
_cell_measurement_reflns_used 23510
_cell_measurement_temperature 297(2)
_cell_measurement_theta_max 32.754
_cell_measurement_theta_min 3.841
_cell_volume 2498.97(6)
_computing_cell_refinement 'CrysAlisPro 1.171.39.8e (Rigaku OD, 2015)'
_computing_data_collection 'CrysAlisPro 1.171.39.8e (Rigaku OD, 2015)'
_computing_data_reduction 'CrysAlisPro 1.171.39.8e (Rigaku OD, 2015)'
_computing_structure_refinement 'SHELXL-2016/6 (Sheldrick, 2016)'
_diffrn_ambient_temperature 297(2)
_diffrn_detector 'CCD plate'
_diffrn_detector_area_resol_mean 16.0302
_diffrn_detector_type Sapphire3
_diffrn_measured_fraction_theta_full 0.998
_diffrn_measured_fraction_theta_max 0.999
_diffrn_measurement_device 'four-circle diffractometer'
_diffrn_measurement_device_type 'Xcalibur, Sapphire3, Gemini'
_diffrn_measurement_method '\w scans'
_diffrn_orient_matrix_type 'CrysAlisPro convention (1999,Acta A55,543-557)'
_diffrn_orient_matrix_UB_11 0.0278355
_diffrn_orient_matrix_UB_12 -0.0345307
_diffrn_orient_matrix_UB_13 0.0269974
_diffrn_orient_matrix_UB_21 -0.0212952
_diffrn_orient_matrix_UB_22 0.0427332
_diffrn_orient_matrix_UB_23 0.0233062
_diffrn_orient_matrix_UB_31 -0.0483269
_diffrn_orient_matrix_UB_32 -0.0387576
_diffrn_orient_matrix_UB_33 0.0016034
_diffrn_radiation_monochromator graphite
_diffrn_radiation_probe x-ray
_diffrn_radiation_type MoK\a
_diffrn_radiation_wavelength 0.71073
_diffrn_reflns_av_R_equivalents 0.0273
_diffrn_reflns_av_unetI/netI 0.0355
_diffrn_reflns_Laue_measured_fraction_full 0.998
_diffrn_reflns_Laue_measured_fraction_max 0.999
_diffrn_reflns_limit_h_max 17
_diffrn_reflns_limit_h_min -17
_diffrn_reflns_limit_k_max 15
_diffrn_reflns_limit_k_min -15
_diffrn_reflns_limit_l_max 28
_diffrn_reflns_limit_l_min -28
_diffrn_reflns_number 48053
_diffrn_reflns_point_group_measured_fraction_full 0.998
_diffrn_reflns_point_group_measured_fraction_max 0.999
_diffrn_reflns_theta_full 25.242
_diffrn_reflns_theta_max 30.508
_diffrn_reflns_theta_min 3.386
_diffrn_source 'fine-focus sealed X-ray tube'
_diffrn_source_type 'Enhance (Mo) X-ray Source'
_exptl_absorpt_coefficient_mu 1.795
_exptl_absorpt_correction_T_max 0.924
_exptl_absorpt_correction_T_min 0.675
_exptl_absorpt_correction_type analytical
_exptl_absorpt_process_details
;
        CrysAlisPro 1.171.39.8e (Rigaku Oxford Diffraction, 2015)
Analytical numeric absorption correction using a multifaceted crystal
                        model based on expressions derived by R.C. Clark & J.S.
        (Clark, R. C. & Reid, J. S. (1995). Acta Cryst. A51, 887-897)
        Empirical absorption correction using spherical harmonics,
 implemented in SCALE3 ABSPACK scaling algorithm.
;
_exptl_crystal_density_diffrn 1.889
_exptl_crystal_description prism
_exptl_crystal_F_000 1434
_exptl_crystal_size_max 0.305
_exptl_crystal_size_mid 0.144
_exptl_crystal_size_min 0.048
_refine_diff_density_max 1.046
_refine_diff_density_min -0.613
_refine_diff_density_rms 0.08
_refine_ls_extinction_method none
_refine_ls_goodness_of_fit_ref 1.078
_refine_ls_hydrogen_treatment mixed
_refine_ls_matrix_type full
_refine_ls_number_parameters 365
_refine_ls_number_reflns 7623
_refine_ls_number_restraints 7
_refine_ls_restrained_S_all 1.083
_refine_ls_R_factor_all 0.0285
_refine_ls_R_factor_gt 0.0245
_refine_ls_shift/su_max 0.003
_refine_ls_shift/su_mean 0
_refine_ls_structure_factor_coef Fsqd
_refine_ls_weighting_details 'w=1/[\s^2^(Fo^2^)+(0.0287P)^2^+2.4229P] where P=(Fo^2^+2Fc^2^)/3'
_refine_ls_weighting_scheme calc
_refine_ls_wR_factor_gt 0.0612
_refine_ls_wR_factor_ref 0.063
_reflns_Friedel_coverage 0
_reflns_number_gt 6942
_reflns_number_total 7623
_reflns_threshold_expression 'I > 2\s(I)'
_cod_data_source_file tmpr0dnqmxe
_cod_data_source_block tbnaatmp
_cod_original_sg_symbol_H-M 'P 21/c'
_cod_database_code 1564828

loop_
_symmetry_equiv_pos_as_xyz
'x, y, z'
'-x, y+1/2, -z+1/2'
'-x, -y, -z'
'x, -y-1/2, z-1/2'

loop_
_atom_site_label
_atom_site_type_symbol
_atom_site_fract_x
_atom_site_fract_y
_atom_site_fract_z
_atom_site_U_iso_or_equiv
_atom_site_adp_type
_atom_site_occupancy
_atom_site_site_symmetry_order
_atom_site_calc_flag
_atom_site_refinement_flags_posn
_atom_site_refinement_flags_adp
_atom_site_refinement_flags_occupancy
_atom_site_disorder_assembly
_atom_site_disorder_group
C1 C 0.25405(16) -0.08550(17) 0.09810(9) 0.0182(3) Uani 1 1 d . . . . .
C2 C 0.81703(16) 0.01661(17) 0.01405(9) 0.0189(3) Uani 1 1 d . . . . .
C3 C 0.24450(17) 0.13881(17) 0.07075(9) 0.0189(3) Uani 1 1 d . . . . .
N1 N 0.26174(14) 0.01054(13) 0.04494(7) 0.0170(3) Uani 1 1 d . . . . .
O1 O 0.37813(13) 0.01204(13) 0.20777(7) 0.0244(3) Uani 1 1 d . . . . .
O2 O 0.38873(12) -0.22337(13) 0.18427(7) 0.0247(3) Uani 1 1 d . . . . .
O3 O 0.47744(11) -0.06797(13) 0.10902(6) 0.0207(3) Uani 1 1 d . . . . .
O4 O 0.81772(13) 0.12446(14) 0.13616(7) 0.0277(3) Uani 1 1 d . . . . .
O5 O 0.63723(11) 0.12237(13) 0.06086(7) 0.0231(3) Uani 1 1 d . . . . .
O6 O 0.79552(14) 0.27027(13) 0.03502(8) 0.0299(3) Uani 1 1 d . . . . .
O7 O 0.41415(12) 0.19841(12) -0.00098(7) 0.0227(3) Uani 1 1 d . . . . .
O8 O 0.33057(13) 0.37260(13) 0.06520(8) 0.0272(3) Uani 1 1 d . . . . .
O9 O 0.22450(14) 0.28912(14) -0.04123(8) 0.0307(3) Uani 1 1 d . . . . .
O10 O 0.52039(17) 0.21115(17) 0.18955(8) 0.0409(4) Uani 1 1 d . . . . .
O11 O 0.71154(19) -0.19570(18) 0.16008(9) 0.0482(5) Uani 1 1 d . . . . .
O12 O 0.6663(2) 0.0148(2) 0.29594(11) 0.0564(6) Uani 1 1 d . . . . .
O13 O 0.59924(14) 0.50361(14) 0.15042(8) 0.0294(3) Uani 1 1 d . . . . .
O14 O 0.60513(14) 0.39285(15) -0.02276(9) 0.0343(3) Uani 1 1 d . . . . .
O15 O 0.18765(14) 0.13512(17) 0.24443(8) 0.0348(4) Uani 1 1 d . . . . .
O16 O 0.19272(14) -0.21068(18) 0.25990(9) 0.0381(4) Uani 1 1 d . . . . .
O17 O 0.17856(17) -0.01183(14) 0.39147(9) 0.0378(4) Uani 1 1 d . . . . .
O18 O -0.0317(3) -0.0632(3) 0.17902(15) 0.0803(9) Uani 1 1 d . . . . .
O19 O -0.0543(2) 0.1201(3) 0.32065(14) 0.0750(8) Uani 1 1 d . . . . .
O20 O -0.02239(16) -0.2210(2) 0.33563(11) 0.0470(4) Uani 1 1 d . . . . .
O21 O -0.1176(3) -0.0446(4) 0.4167(2) 0.0754(6) Uani 0.869(3) 1 d . U P . .
O22 O 0.0239(19) 0.237(2) -0.0823(12) 0.0754(6) Uani 0.150(3) 1 d . . P . .
O23 O -0.0519(7) 0.3827(9) 0.0003(5) 0.0754(6) Uani 0.333(3) 1 d . . P . .
O24 O -0.0028(5) 0.2451(6) -0.0563(3) 0.0754(6) Uani 0.591(3) 1 d . . P . .
O25 O 0 0.5 0 0.0754(6) Uani 0.272(6) 2 d S . P . .
O26 O 0.0579(14) 0.2704(16) -0.1133(9) 0.0754(6) Uani 0.181(3) 1 d . . P . .
O27 O -0.0781(13) -0.0596(15) 0.4494(9) 0.0754(6) Uani 0.200(3) 1 d . . P . .
O28 O -0.1630(14) -0.0492(16) 0.3786(9) 0.0754(6) Uani 0.187(3) 1 d . . P . .
O29 O -0.0208(7) 0.3122(10) -0.0349(5) 0.0754(6) Uani 0.351(3) 1 d . . P . .
Na1 Na 0.47210(8) 0.29765(8) -0.10426(4) 0.02855(17) Uani 1 1 d . . . . .
Na2 Na 0.53383(7) 0.31913(8) 0.08678(4) 0.02787(17) Uani 1 1 d . . . . .
Na3 Na 0.64258(8) 0.01270(8) 0.17649(5) 0.03234(19) Uani 1 1 d . . . . .
Na4 Na 0.07458(8) -0.03400(11) 0.28405(5) 0.0389(2) Uani 1 1 d . . . . .
P1 P 0.38165(4) -0.09067(4) 0.15454(2) 0.01576(8) Uani 1 1 d . . . . .
P2 P 0.76497(4) 0.14315(4) 0.06455(2) 0.01728(9) Uani 1 1 d . . . . .
P3 P 0.30535(4) 0.25874(4) 0.01961(2) 0.01768(9) Uani 1 1 d . . . . .
Tb1 Tb 0.5 0 0 0.01483(4) Uani 1 2 d S . P . .
H1 H 0.191(2) -0.071(2) 0.1215(12) 0.019(6) Uiso 1 1 d . . . . .
H2 H 0.247(2) -0.169(2) 0.0792(12) 0.024(6) Uiso 1 1 d . . . . .
H3 H 0.169(2) 0.156(2) 0.0748(12) 0.023(6) Uiso 1 1 d . . . . .
H4 H 0.280(2) 0.149(2) 0.1112(13) 0.027(6) Uiso 1 1 d . . . . .
H5 H 0.892(2) 0.039(3) 0.0012(13) 0.024(6) Uiso 1 1 d . . . . .
H6 H 0.822(2) -0.051(3) 0.0406(14) 0.031(7) Uiso 1 1 d . . . . .
H7 H 0.2036 -0.2545 0.2957 0.043(8) Uiso 1 1 d . . . . .
H8 H 0.253201 -0.21757 0.239527 0.070(11) Uiso 1 1 d . . . . .
H9 H 0.19171 0.054399 0.4193 0.043(8) Uiso 1 1 d . . . . .
H10 H 0.185 -0.069963 0.4191 0.035(7) Uiso 1 1 d . . . . .
H11 H 0.624804 0.464396 -0.033 0.052(9) Uiso 1 1 d . . . . .
H12 H 0.666 0.357306 -0.0116 0.044(8) Uiso 1 1 d . . . . .
H13 H 0.5968 0.4981 0.19101 0.063(12) Uiso 1 1 d . . . . .
H14 H 0.668369 0.4982 0.1421 0.046(10) Uiso 1 1 d . . . . .
H15 H 0.539392 0.2377 0.227901 0.057(10) Uiso 1 1 d . . . . .
H16 H 0.4711 0.160213 0.1969 0.051(9) Uiso 1 1 d . . . . .
H17 H 0.651217 0.0949 0.316 0.076 Uiso 1 1 d . U . . .
H18 H 0.667315 -0.0375 0.3268 0.076 Uiso 1 1 d . U . . .
H19 H 0.7382 -0.244 0.1925 0.071(12) Uiso 1 1 d . . . . .
H20 H 0.7399 -0.231091 0.120914 0.106 Uiso 1 1 d . U . . .
H21 H 0.1443 0.168368 0.2142 0.053(10) Uiso 1 1 d . . . . .
H22 H 0.2486 0.1067 0.228106 0.048(9) Uiso 1 1 d . . . . .
H23 H -0.036098 0.1779 0.3594 0.073 Uiso 1 1 d . U . . .
H24 H -0.1033 0.1798 0.2967 0.073 Uiso 1 1 d . U . . .
H25 H -0.054534 -0.171667 0.362906 0.073 Uiso 1 1 d . U . . .
H26 H 0.0369 -0.265235 0.361012 0.103(16) Uiso 1 1 d . . . . .
H27 H -0.0668 -0.1192 0.178802 0.28(5) Uiso 1 1 d . . . . .
H28 H -0.0797 -0.008 0.16531 0.099(18) Uiso 1 1 d . . . . .

loop_
_atom_site_aniso_label
_atom_site_aniso_U_11
_atom_site_aniso_U_22
_atom_site_aniso_U_33
_atom_site_aniso_U_23
_atom_site_aniso_U_13
_atom_site_aniso_U_12
C1 0.0230(8) 0.0167(7) 0.0148(7) 0.0024(6) 0.0005(6) -0.0024(6)
C2 0.0212(8) 0.0177(8) 0.0170(8) -0.0002(6) -0.0035(6) 0.0031(6)
C3 0.0266(9) 0.0145(7) 0.0160(8) -0.0014(6) 0.0033(7) 0.0008(6)
N1 0.0253(7) 0.0129(6) 0.0124(6) -0.0001(5) -0.0014(5) 0.0006(5)
O1 0.0303(7) 0.0265(7) 0.0165(6) -0.0045(5) 0.0020(5) -0.0021(5)
O2 0.0332(7) 0.0208(6) 0.0198(6) 0.0082(5) 0.0008(5) -0.0001(5)
O3 0.0207(6) 0.0265(7) 0.0153(6) 0.0041(5) 0.0034(5) 0.0001(5)
O4 0.0351(8) 0.0281(7) 0.0183(6) -0.0056(5) -0.0079(6) 0.0052(6)
O5 0.0200(6) 0.0244(7) 0.0244(7) -0.0084(5) -0.0004(5) -0.0016(5)
O6 0.0390(8) 0.0166(6) 0.0333(8) 0.0004(6) -0.0021(6) -0.0057(6)
O7 0.0249(7) 0.0163(6) 0.0277(7) 0.0021(5) 0.0069(5) 0.0017(5)
O8 0.0361(8) 0.0142(6) 0.0312(7) -0.0044(5) 0.0026(6) -0.0010(5)
O9 0.0379(8) 0.0239(7) 0.0284(7) 0.0068(6) -0.0084(6) 0.0039(6)
O10 0.0583(11) 0.0415(9) 0.0226(8) -0.0029(7) 0.0008(7) -0.0220(9)
O11 0.0739(14) 0.0372(10) 0.0329(9) 0.0042(8) 0.0003(9) 0.0168(9)
O12 0.0826(17) 0.0504(12) 0.0367(11) 0.0032(9) 0.0074(11) 0.0119(11)
O13 0.0365(8) 0.0282(8) 0.0229(7) 0.0007(6) -0.0011(6) -0.0013(6)
O14 0.0361(9) 0.0220(7) 0.0436(9) 0.0070(6) -0.0040(7) -0.0033(6)
O15 0.0348(8) 0.0414(9) 0.0282(8) -0.0018(7) 0.0020(7) 0.0036(7)
O16 0.0344(9) 0.0448(10) 0.0360(9) 0.0180(8) 0.0092(7) 0.0064(7)
O17 0.0554(11) 0.0230(7) 0.0325(9) 0.0019(6) -0.0121(8) -0.0020(7)
O18 0.0830(18) 0.0608(16) 0.088(2) -0.0101(14) -0.0484(15) 0.0273(14)
O19 0.0666(16) 0.0864(19) 0.0715(17) 0.0107(14) 0.0027(13) 0.0344(14)
O20 0.0377(10) 0.0478(11) 0.0558(12) -0.0002(9) 0.0055(9) -0.0051(8)
O21 0.0726(10) 0.0778(10) 0.0765(10) 0.0034(8) 0.0105(8) -0.0048(8)
O22 0.0726(10) 0.0778(10) 0.0765(10) 0.0034(8) 0.0105(8) -0.0048(8)
O23 0.0726(10) 0.0778(10) 0.0765(10) 0.0034(8) 0.0105(8) -0.0048(8)
O24 0.0726(10) 0.0778(10) 0.0765(10) 0.0034(8) 0.0105(8) -0.0048(8)
O25 0.0726(10) 0.0778(10) 0.0765(10) 0.0034(8) 0.0105(8) -0.0048(8)
O26 0.0726(10) 0.0778(10) 0.0765(10) 0.0034(8) 0.0105(8) -0.0048(8)
O27 0.0726(10) 0.0778(10) 0.0765(10) 0.0034(8) 0.0105(8) -0.0048(8)
O28 0.0726(10) 0.0778(10) 0.0765(10) 0.0034(8) 0.0105(8) -0.0048(8)
O29 0.0726(10) 0.0778(10) 0.0765(10) 0.0034(8) 0.0105(8) -0.0048(8)
Na1 0.0356(4) 0.0225(4) 0.0275(4) 0.0029(3) 0.0024(3) 0.0033(3)
Na2 0.0318(4) 0.0243(4) 0.0269(4) -0.0033(3) -0.0012(3) -0.0018(3)
Na3 0.0376(5) 0.0311(5) 0.0276(4) -0.0019(3) -0.0010(4) -0.0032(4)
Na4 0.0342(5) 0.0441(5) 0.0376(5) 0.0100(4) -0.0010(4) 0.0034(4)
P1 0.0204(2) 0.01638(19) 0.01058(17) 0.00201(14) 0.00158(15) -0.00047(16)
P2 0.0204(2) 0.01426(19) 0.01630(19) -0.00212(15) -0.00341(16) -0.00048(15)
P3 0.0221(2) 0.01185(18) 0.0189(2) 0.00101(15) 0.00066(16) 0.00223(15)
Tb1 0.02096(6) 0.01187(5) 0.01142(5) 0.00057(4) -0.00018(4) -0.00013(4)

loop_
_atom_type_symbol
_atom_type_description
_atom_type_scat_dispersion_real
_atom_type_scat_dispersion_imag
_atom_type_scat_source
C C 0.0033 0.0016 'International Tables Vol C Tables 4.2.6.8 and 6.1.1.4'
H H 0 0 'International Tables Vol C Tables 4.2.6.8 and 6.1.1.4'
N N 0.0061 0.0033 'International Tables Vol C Tables 4.2.6.8 and 6.1.1.4'
O O 0.0106 0.006 'International Tables Vol C Tables 4.2.6.8 and 6.1.1.4'
Na Na 0.0362 0.0249 'International Tables Vol C Tables 4.2.6.8 and 6.1.1.4'
P P 0.1023 0.0942 'International Tables Vol C Tables 4.2.6.8 and 6.1.1.4'
Tb Tb -0.1723 4.1537 'International Tables Vol C Tables 4.2.6.8 and 6.1.1.4'

loop_
_exptl_crystal_face_index_h
_exptl_crystal_face_index_k
_exptl_crystal_face_index_l
_exptl_crystal_face_perp_dist
-17 -1 0 0.0184
17 0 0 0.024
1 0 -28 0.0327
-3 -2 28 0.1016
4 -11 -19 0.1068
0 14 9 0.073

loop_
_geom_angle_atom_site_label_1
_geom_angle_atom_site_label_2
_geom_angle_atom_site_label_3
_geom_angle
_geom_angle_site_symmetry_1
_geom_angle_site_symmetry_3
_geom_angle_publ_flag
N1 C1 P1 111.51(12) . . ?
N1 C1 H1 110.5(15) . . ?
P1 C1 H1 111.3(15) . . ?
N1 C1 H2 110.8(15) . . ?
P1 C1 H2 104.9(15) . . ?
H1 C1 H2 108(2) . . ?
N1 C2 P2 111.22(12) 3_655 . ?
N1 C2 H5 111.9(15) 3_655 . ?
P2 C2 H5 109.4(16) . . ?
N1 C2 H6 109.4(18) 3_655 . ?
P2 C2 H6 105.5(18) . . ?
H5 C2 H6 109(2) . . ?
N1 C3 P3 111.79(12) . . ?
N1 C3 H3 112.2(15) . . ?
P3 C3 H3 110.2(15) . . ?
N1 C3 H4 111.3(17) . . ?
P3 C3 H4 103.8(17) . . ?
H3 C3 H4 107(2) . . ?
C3 N1 C2 111.15(14) . 3_655 ?
C3 N1 C1 111.23(14) . . ?
C2 N1 C1 111.54(14) 3_655 . ?
P1 O2 Na1 93.30(7) . 3_655 ?
P1 O3 Tb1 138.60(8) . . ?
P1 O3 Na3 109.52(7) . . ?
Tb1 O3 Na3 104.86(5) . . ?
P1 O3 Na1 93.71(7) . 3_655 ?
Tb1 O3 Na1 102.49(5) . 3_655 ?
Na3 O3 Na1 99.94(6) . 3_655 ?
P2 O4 Na3 93.97(7) . . ?
P2 O5 Tb1 138.72(8) . . ?
P2 O5 Na2 112.21(7) . . ?
Tb1 O5 Na2 103.29(5) . . ?
P2 O5 Na3 94.06(7) . . ?
Tb1 O5 Na3 100.39(5) . . ?
Na2 O5 Na3 99.45(5) . . ?
P3 O7 Tb1 138.82(8) . . ?
P3 O7 Na1 110.56(7) . . ?
Tb1 O7 Na1 103.60(5) . . ?
P3 O7 Na2 92.74(7) . . ?
Tb1 O7 Na2 103.04(6) . . ?
Na1 O7 Na2 100.63(6) . . ?
P3 O8 Na2 93.76(7) . . ?
Na2 O10 Na3 102.96(7) . . ?
Na2 O10 H15 127.24(15) . . ?
Na3 O10 H15 104.74(16) . . ?
Na2 O10 H16 125.01(15) . . ?
Na3 O10 H16 84.60(14) . . ?
H15 O10 H16 101.64(18) . . ?
Na3 O11 Na1 98.74(8) . 3_655 ?
Na3 O11 H19 123.54(16) . . ?
Na1 O11 H19 108.70(17) 3_655 . ?
Na3 O11 H20 128.70(14) . . ?
Na1 O11 H20 80.30(13) 3_655 . ?
H19 O11 H20 104.42(19) . . ?
Na3 O12 H17 114.57(16) . . ?
Na3 O12 H18 137.3(2) . . ?
H17 O12 H18 105.6(2) . . ?
Na1 O13 Na2 114.24(7) 3_665 . ?
Na1 O13 H13 113.58(13) 3_665 . ?
Na2 O13 H13 115.32(12) . . ?
Na1 O13 H14 107.36(12) 3_665 . ?
Na2 O13 H14 96.80(11) . . ?
H13 O13 H14 107.61(18) . . ?
Na1 O14 Na2 101.85(6) . . ?
Na1 O14 H11 113.80(14) . . ?
Na2 O14 H11 128.34(15) . . ?
Na1 O14 H12 120.49(14) . . ?
Na2 O14 H12 88.82(12) . . ?
H11 O14 H12 102.69(18) . . ?
Na4 O15 H21 102.53(14) . . ?
Na4 O15 H22 111.97(14) . . ?
H21 O15 H22 110.99(18) . . ?
Na4 O16 H7 107.66(14) . . ?
Na4 O16 H8 133.43(15) . . ?
H7 O16 H8 105.96(18) . . ?
Na4 O17 H9 132.80(14) . . ?
Na4 O17 H10 122.54(14) . . ?
H9 O17 H10 99.44(18) . . ?
Na4 O18 H27 112.1(3) . . ?
Na4 O18 H28 119.5(2) . . ?
H27 O18 H28 100.6(3) . . ?
Na4 O19 H23 123.37(18) . . ?
Na4 O19 H24 132.4(2) . . ?
H23 O19 H24 93.9(2) . . ?
Na4 O20 H25 91.60(14) . . ?
Na4 O20 H26 104.52(13) . . ?
H25 O20 H26 107.9(2) . . ?
O27 O21 O28 165.4(19) . . ?
O24 O22 O26 147(4) . . ?
O24 O22 O29 27.4(16) . . ?
O26 O22 O29 120(3) . . ?
O29 O23 O25 115.1(8) . . ?
O22 O24 O29 133(3) . . ?
O22 O24 O26 19(2) . . ?
O29 O24 O26 113.9(10) . . ?
O23 O25 O23 180 . 3_565 ?
O23 O25 O27 97.4(7) . 4_565 ?
O23 O25 O27 82.6(7) 3_565 4_565 ?
O23 O25 O27 82.6(7) . 2 ?
O23 O25 O27 97.4(7) 3_565 2 ?
O27 O25 O27 180.0(15) 4_565 2 ?
O22 O26 O24 14.1(18) . . ?
O21 O27 O25 142.2(18) . 2_545 ?
O21 O27 O28 7.8(10) . . ?
O25 O27 O28 149.8(13) 2_545 . ?
O21 O28 O27 6.8(9) . . ?
O24 O29 O23 167.1(12) . . ?
O24 O29 O22 19.8(12) . . ?
O23 O29 O22 173.1(14) . . ?
O14 Na1 O13 95.00(6) . 3_665 ?
O14 Na1 O7 80.04(6) . . ?
O13 Na1 O7 125.00(6) 3_665 . ?
O14 Na1 O3 106.50(6) . 3_655 ?
O13 Na1 O3 154.79(6) 3_665 3_655 ?
O7 Na1 O3 72.83(5) . 3_655 ?
O14 Na1 O2 97.21(6) . 3_655 ?
O13 Na1 O2 104.96(6) 3_665 3_655 ?
O7 Na1 O2 130.04(5) . 3_655 ?
O3 Na1 O2 60.10(5) 3_655 3_655 ?
O14 Na1 O11 161.58(7) . 3_655 ?
O13 Na1 O11 86.47(6) 3_665 3_655 ?
O7 Na1 O11 84.09(6) . 3_655 ?
O3 Na1 O11 77.31(6) 3_655 3_655 ?
O2 Na1 O11 100.14(6) 3_655 3_655 ?
O14 Na1 P1 99.20(5) . 3_655 ?
O13 Na1 P1 134.13(5) 3_665 3_655 ?
O7 Na1 P1 100.42(4) . 3_655 ?
O3 Na1 P1 30.53(3) 3_655 3_655 ?
O2 Na1 P1 30.18(3) 3_655 3_655 ?
O11 Na1 P1 92.77(5) 3_655 3_655 ?
O14 Na1 P3 87.21(5) . . ?
O13 Na1 P3 100.18(5) 3_665 . ?
O7 Na1 P3 25.57(3) . . ?
O3 Na1 P3 93.98(4) 3_655 . ?
O2 Na1 P3 153.95(4) 3_655 . ?
O11 Na1 P3 74.48(5) 3_655 . ?
P1 Na1 P3 123.78(3) 3_655 . ?
O14 Na1 Tb1 87.24(4) . . ?
O13 Na1 Tb1 161.12(5) 3_665 . ?
O7 Na1 Tb1 36.97(3) . . ?
O3 Na1 Tb1 37.10(3) 3_655 . ?
O2 Na1 Tb1 93.31(4) 3_655 . ?
O11 Na1 Tb1 85.65(5) 3_655 . ?
P1 Na1 Tb1 63.466(17) 3_655 . ?
P3 Na1 Tb1 61.149(16) . . ?
O14 Na1 Na3 144.94(5) . 3_655 ?
O13 Na1 Na3 120.05(5) 3_665 3_655 ?
O7 Na1 Na3 80.37(4) . 3_655 ?
O3 Na1 Na3 39.48(4) 3_655 3_655 ?
O2 Na1 Na3 74.14(4) 3_655 3_655 ?
O11 Na1 Na3 38.40(5) 3_655 3_655 ?
P1 Na1 Na3 56.54(2) 3_655 3_655 ?
P3 Na1 Na3 87.49(3) . 3_655 ?
Tb1 Na1 Na3 60.101(19) . 3_655 ?
O14 Na1 Na2 40.36(5) . . ?
O13 Na1 Na2 111.13(5) 3_665 . ?
O7 Na1 Na2 40.17(4) . . ?
O3 Na1 Na2 93.91(4) 3_655 . ?
O2 Na1 Na2 124.49(5) 3_655 . ?
O11 Na1 Na2 122.34(5) 3_655 . ?
P1 Na1 Na2 107.76(3) 3_655 . ?
P3 Na1 Na2 49.06(2) . . ?
Tb1 Na1 Na2 59.917(18) . . ?
Na3 Na1 Na2 117.61(3) 3_655 . ?
O14 Na1 Na2 62.58(4) . 3_665 ?
O13 Na1 Na2 32.89(4) 3_665 3_665 ?
O7 Na1 Na2 110.10(4) . 3_665 ?
O3 Na1 Na2 167.01(5) 3_655 3_665 ?
O2 Na1 Na2 112.39(4) 3_655 3_665 ?
O11 Na1 Na2 115.33(5) 3_655 3_665 ?
P1 Na1 Na2 139.80(3) 3_655 3_665 ?
P3 Na1 Na2 92.48(2) . 3_665 ?
Tb1 Na1 Na2 141.68(3) . 3_665 ?
Na3 Na1 Na2 152.32(3) 3_655 3_665 ?
Na2 Na1 Na2 81.88(2) . 3_665 ?
O10 Na2 O13 88.56(6) . . ?
O10 Na2 O5 81.31(7) . . ?
O13 Na2 O5 129.50(6) . . ?
O10 Na2 O8 97.09(7) . . ?
O13 Na2 O8 100.10(6) . . ?
O5 Na2 O8 130.13(6) . . ?
O10 Na2 O7 106.52(6) . . ?
O13 Na2 O7 156.09(6) . . ?
O5 Na2 O7 72.27(5) . . ?
O8 Na2 O7 60.39(5) . . ?
O10 Na2 O14 161.59(7) . . ?
O13 Na2 O14 95.09(6) . . ?
O5 Na2 O14 82.47(6) . . ?
O8 Na2 O14 100.00(6) . . ?
O7 Na2 O14 76.52(5) . . ?
O10 Na2 P3 99.20(5) . . ?
O13 Na2 P3 130.26(5) . . ?
O5 Na2 P3 100.23(4) . . ?
O8 Na2 P3 30.35(3) . . ?
O7 Na2 P3 30.63(3) . . ?
O14 Na2 P3 92.19(5) . . ?
O10 Na2 P2 87.95(6) . . ?
O13 Na2 P2 106.23(5) . . ?
O5 Na2 P2 24.84(3) . . ?
O8 Na2 P2 153.31(5) . . ?
O7 Na2 P2 93.02(4) . . ?
O14 Na2 P2 73.70(4) . . ?
P3 Na2 P2 122.99(3) . . ?
O10 Na2 Tb1 87.45(5) . . ?
O13 Na2 Tb1 166.42(5) . . ?
O5 Na2 Tb1 36.97(3) . . ?
O8 Na2 Tb1 93.28(4) . . ?
O7 Na2 Tb1 36.77(3) . . ?
O14 Na2 Tb1 84.81(4) . . ?
P3 Na2 Tb1 63.259(17) . . ?
P2 Na2 Tb1 60.661(16) . . ?
O10 Na2 Na1 144.50(5) . . ?
O13 Na2 Na1 126.69(5) . . ?
O5 Na2 Na1 78.55(4) . . ?
O8 Na2 Na1 74.80(4) . . ?
O7 Na2 Na1 39.20(4) . . ?
O14 Na2 Na1 37.79(4) . . ?
P3 Na2 Na1 56.72(2) . . ?
P2 Na2 Na1 85.89(2) . . ?
Tb1 Na2 Na1 59.243(17) . . ?
O10 Na2 Na3 40.50(5) . . ?
O13 Na2 Na3 110.43(5) . . ?
O5 Na2 Na3 41.09(4) . . ?
O8 Na2 Na3 123.60(5) . . ?
O7 Na2 Na3 92.74(4) . . ?
O14 Na2 Na3 122.15(5) . . ?
P3 Na2 Na3 106.62(3) . . ?
P2 Na2 Na3 49.93(2) . . ?
Tb1 Na2 Na3 59.180(18) . . ?
Na1 Na2 Na3 116.14(3) . . ?
O10 Na2 Na1 113.76(5) . 3_665 ?
O13 Na2 Na1 32.87(4) . 3_665 ?
O5 Na2 Na1 149.35(5) . 3_665 ?
O8 Na2 Na1 76.45(4) . 3_665 ?
O7 Na2 Na1 123.50(4) . 3_665 ?
O14 Na2 Na1 77.16(4) . 3_665 ?
P3 Na2 Na1 103.17(3) . 3_665 ?
P2 Na2 Na1 125.30(3) . 3_665 ?
Tb1 Na2 Na1 157.17(3) . 3_665 ?
Na1 Na2 Na1 98.12(2) . 3_665 ?
Na3 Na2 Na1 143.19(3) . 3_665 ?
O10 Na2 H12 143.50(6) . . ?
O13 Na2 H12 94.62(5) . . ?
O5 Na2 H12 68.72(4) . . ?
O8 Na2 H12 117.95(5) . . ?
O7 Na2 H12 84.26(4) . . ?
O14 Na2 H12 18.28(4) . . ?
P3 Na2 H12 106.04(3) . . ?
P2 Na2 H12 56.239(18) . . ?
Tb1 Na2 H12 81.04(2) . . ?
Na1 Na2 H12 49.34(2) . . ?
Na3 Na2 H12 105.80(3) . . ?
Na1 Na2 H12 85.87(2) 3_665 . ?
O10 Na2 H14 93.72(5) . . ?
O13 Na2 H14 18.67(4) . . ?
O5 Na2 H14 112.70(4) . . ?
O8 Na2 H14 117.14(4) . . ?
O7 Na2 H14 159.74(5) . . ?
O14 Na2 H14 84.56(4) . . ?
P3 Na2 H14 146.09(3) . . ?
P2 Na2 H14 88.49(2) . . ?
Tb1 Na2 H14 149.09(3) . . ?
Na1 Na2 H14 120.98(3) . . ?
Na3 Na2 H14 103.55(3) . . ?
Na1 Na2 H14 43.184(18) 3_665 . ?
H12 Na2 H14 79.81(2) . . ?
O12 Na3 O11 97.63(8) . . ?
O12 Na3 O3 125.35(8) . . ?
O11 Na3 O3 82.80(7) . . ?
O12 Na3 O5 152.32(7) . . ?
O11 Na3 O5 105.95(6) . . ?
O3 Na3 O5 72.84(5) . . ?
O12 Na3 O10 84.97(7) . . ?
O11 Na3 O10 165.83(8) . . ?
O3 Na3 O10 84.35(6) . . ?
O5 Na3 O10 75.73(5) . . ?
O12 Na3 O4 106.02(8) . . ?
O11 Na3 O4 94.63(7) . . ?
O3 Na3 O4 128.52(6) . . ?
O5 Na3 O4 58.46(5) . . ?
O10 Na3 O4 98.04(6) . . ?
O12 Na3 P2 134.12(7) . . ?
O11 Na3 P2 97.03(6) . . ?
O3 Na3 P2 99.50(4) . . ?
O5 Na3 P2 29.71(3) . . ?
O10 Na3 P2 90.95(5) . . ?
O4 Na3 P2 29.47(3) . . ?
O12 Na3 P1 99.71(7) . . ?
O11 Na3 P1 90.56(6) . . ?
O3 Na3 P1 26.09(3) . . ?
O5 Na3 P1 94.43(4) . . ?
O10 Na3 P1 75.28(5) . . ?
O4 Na3 P1 152.78(5) . . ?
P2 Na3 P1 123.35(3) . . ?
O12 Na3 Tb1 160.13(8) . . ?
O11 Na3 Tb1 88.46(5) . . ?
O3 Na3 Tb1 36.48(3) . . ?
O5 Na3 Tb1 37.54(3) . . ?
O10 Na3 Tb1 84.75(4) . . ?
O4 Na3 Tb1 92.24(4) . . ?
P2 Na3 Tb1 63.032(19) . . ?
P1 Na3 Tb1 61.165(18) . . ?
O12 Na3 Na1 113.49(6) . 3_655 ?
O11 Na3 Na1 42.86(6) . 3_655 ?
O3 Na3 Na1 40.57(4) . 3_655 ?
O5 Na3 Na1 93.82(4) . 3_655 ?
O10 Na3 Na1 123.46(5) . 3_655 ?
O4 Na3 Na1 123.48(5) . 3_655 ?
P2 Na3 Na1 106.72(3) . 3_655 ?
P1 Na3 Na1 49.87(2) . 3_655 ?
Tb1 Na3 Na1 59.673(19) . 3_655 ?
O12 Na3 Na2 117.63(6) . . ?
O11 Na3 Na2 144.62(6) . . ?
O3 Na3 Na2 79.18(4) . . ?
O5 Na3 Na2 39.46(4) . . ?
O10 Na3 Na2 36.54(4) . . ?
O4 Na3 Na2 73.95(4) . . ?
P2 Na3 Na2 56.91(2) . . ?
P1 Na3 Na2 86.46(3) . . ?
Tb1 Na3 Na2 59.426(19) . . ?
Na1 Na3 Na2 116.76(3) 3_655 . ?
O12 Na3 H16 82.45(6) . . ?
O11 Na3 H16 148.28(7) . . ?
O3 Na3 H16 71.90(4) . . ?
O5 Na3 H16 84.91(4) . . ?
O10 Na3 H16 18.06(4) . . ?
O4 Na3 H16 115.97(5) . . ?
P2 Na3 H16 105.60(3) . . ?
P1 Na3 H16 58.48(2) . . ?
Tb1 Na3 H16 82.51(2) . . ?
Na1 Na3 H16 108.03(3) 3_655 . ?
Na2 Na3 H16 48.80(2) . . ?
O18 Na4 O19 92.74(10) . . ?
O18 Na4 O17 177.80(11) . . ?
O19 Na4 O17 87.64(9) . . ?
O18 Na4 O15 94.54(11) . . ?
O19 Na4 O15 89.34(9) . . ?
O17 Na4 O15 87.62(7) . . ?
O18 Na4 O16 90.09(9) . . ?
O19 Na4 O16 171.06(9) . . ?
O17 Na4 O16 89.21(7) . . ?
O15 Na4 O16 98.88(7) . . ?
O18 Na4 O20 91.64(11) . . ?
O19 Na4 O20 94.47(9) . . ?
O17 Na4 O20 86.17(7) . . ?
O15 Na4 O20 172.58(8) . . ?
O16 Na4 O20 76.97(7) . . ?
O1 P1 O2 112.83(8) . . ?
O1 P1 O3 111.52(8) . . ?
O2 P1 O3 110.74(8) . . ?
O1 P1 C1 109.92(9) . . ?
O2 P1 C1 106.60(8) . . ?
O3 P1 C1 104.80(8) . . ?
O1 P1 Na1 142.96(7) . 3_655 ?
O2 P1 Na1 56.52(6) . 3_655 ?
O3 P1 Na1 55.76(6) . 3_655 ?
C1 P1 Na1 107.08(6) . 3_655 ?
O1 P1 Na3 75.64(6) . . ?
O2 P1 Na3 103.41(6) . . ?
O3 P1 Na3 44.39(5) . . ?
C1 P1 Na3 143.74(6) . . ?
Na1 P1 Na3 73.58(3) 3_655 . ?
O6 P2 O4 112.53(9) . . ?
O6 P2 O5 112.10(9) . . ?
O4 P2 O5 110.92(9) . . ?
O6 P2 C2 109.25(9) . . ?
O4 P2 C2 106.94(8) . . ?
O5 P2 C2 104.65(8) . . ?
O6 P2 Na3 144.59(7) . . ?
O4 P2 Na3 56.56(7) . . ?
O5 P2 Na3 56.24(6) . . ?
C2 P2 Na3 106.13(7) . . ?
O6 P2 Na2 77.96(7) . . ?
O4 P2 Na2 103.03(6) . . ?
O5 P2 Na2 42.95(5) . . ?
C2 P2 Na2 142.89(6) . . ?
Na3 P2 Na2 73.16(3) . . ?
O9 P3 O8 113.04(9) . . ?
O9 P3 O7 111.65(9) . . ?
O8 P3 O7 111.00(8) . . ?
O9 P3 C3 109.80(9) . . ?
O8 P3 C3 106.45(8) . . ?
O7 P3 C3 104.40(8) . . ?
O9 P3 Na2 143.43(7) . . ?
O8 P3 Na2 55.88(6) . . ?
O7 P3 Na2 56.63(6) . . ?
C3 P3 Na2 106.75(7) . . ?
O9 P3 Na1 76.11(7) . . ?
O8 P3 Na1 104.23(6) . . ?
O7 P3 Na1 43.87(5) . . ?
C3 P3 Na1 142.78(6) . . ?
Na2 P3 Na1 74.21(3) . . ?
O3 Tb1 O3 180 3_655 . ?
O3 Tb1 O7 101.52(5) 3_655 3_655 ?
O3 Tb1 O7 78.48(5) . 3_655 ?
O3 Tb1 O7 78.48(5) 3_655 . ?
O3 Tb1 O7 101.52(5) . . ?
O7 Tb1 O7 180 3_655 . ?
O3 Tb1 O5 100.60(5) 3_655 . ?
O3 Tb1 O5 79.40(5) . . ?
O7 Tb1 O5 101.71(5) 3_655 . ?
O7 Tb1 O5 78.29(5) . . ?
O3 Tb1 O5 79.40(5) 3_655 3_655 ?
O3 Tb1 O5 100.60(5) . 3_655 ?
O7 Tb1 O5 78.29(5) 3_655 3_655 ?
O7 Tb1 O5 101.71(5) . 3_655 ?
O5 Tb1 O5 180 . 3_655 ?
O3 Tb1 Na1 40.42(4) 3_655 . ?
O3 Tb1 Na1 139.58(4) . . ?
O7 Tb1 Na1 140.57(4) 3_655 . ?
O7 Tb1 Na1 39.43(4) . . ?
O5 Tb1 Na1 81.51(4) . . ?
O5 Tb1 Na1 98.49(4) 3_655 . ?
O3 Tb1 Na1 139.58(4) 3_655 3_655 ?
O3 Tb1 Na1 40.42(4) . 3_655 ?
O7 Tb1 Na1 39.43(4) 3_655 3_655 ?
O7 Tb1 Na1 140.57(4) . 3_655 ?
O5 Tb1 Na1 98.49(4) . 3_655 ?
O5 Tb1 Na1 81.51(4) 3_655 3_655 ?
Na1 Tb1 Na1 180 . 3_655 ?
O3 Tb1 Na3 38.66(4) 3_655 3_655 ?
O3 Tb1 Na3 141.33(4) . 3_655 ?
O7 Tb1 Na3 98.01(4) 3_655 3_655 ?
O7 Tb1 Na3 81.99(4) . 3_655 ?
O5 Tb1 Na3 137.93(4) . 3_655 ?
O5 Tb1 Na3 42.07(4) 3_655 3_655 ?
Na1 Tb1 Na3 60.226(19) . 3_655 ?
Na1 Tb1 Na3 119.774(19) 3_655 3_655 ?
O3 Tb1 Na3 141.34(4) 3_655 . ?
O3 Tb1 Na3 38.66(4) . . ?
O7 Tb1 Na3 81.99(4) 3_655 . ?
O7 Tb1 Na3 98.01(4) . . ?
O5 Tb1 Na3 42.07(4) . . ?
O5 Tb1 Na3 137.93(4) 3_655 . ?
Na1 Tb1 Na3 119.775(19) . . ?
Na1 Tb1 Na3 60.225(19) 3_655 . ?
Na3 Tb1 Na3 180 3_655 . ?
O3 Tb1 Na2 97.86(4) 3_655 . ?
O3 Tb1 Na2 82.14(4) . . ?
O7 Tb1 Na2 139.81(4) 3_655 . ?
O7 Tb1 Na2 40.19(4) . . ?
O5 Tb1 Na2 39.74(4) . . ?
O5 Tb1 Na2 140.25(4) 3_655 . ?
Na1 Tb1 Na2 60.839(19) . . ?
Na1 Tb1 Na2 119.160(19) 3_655 . ?
Na3 Tb1 Na2 118.606(19) 3_655 . ?
Na3 Tb1 Na2 61.395(19) . . ?
O3 Tb1 Na2 82.14(4) 3_655 3_655 ?
O3 Tb1 Na2 97.86(4) . 3_655 ?
O7 Tb1 Na2 40.19(4) 3_655 3_655 ?
O7 Tb1 Na2 139.81(4) . 3_655 ?
O5 Tb1 Na2 140.25(4) . 3_655 ?
O5 Tb1 Na2 39.75(4) 3_655 3_655 ?
Na1 Tb1 Na2 119.161(19) . 3_655 ?
Na1 Tb1 Na2 60.839(19) 3_655 3_655 ?
Na3 Tb1 Na2 61.395(19) 3_655 3_655 ?
Na3 Tb1 Na2 118.605(19) . 3_655 ?
Na2 Tb1 Na2 180 . 3_655 ?

loop_
_geom_bond_atom_site_label_1
_geom_bond_atom_site_label_2
_geom_bond_distance
_geom_bond_site_symmetry_2
_geom_bond_publ_flag
C1 N1 1.474(2) . ?
C1 P1 1.8166(19) . ?
C1 H1 0.93(2) . ?
C1 H2 0.96(3) . ?
C2 N1 1.471(2) 3_655 ?
C2 P2 1.8123(19) . ?
C2 H5 0.98(3) . ?
C2 H6 0.88(3) . ?
C3 N1 1.468(2) . ?
C3 P3 1.8136(18) . ?
C3 H3 0.93(2) . ?
C3 H4 0.89(3) . ?
O1 P1 1.5193(14) . ?
O2 P1 1.5193(14) . ?
O2 Na1 2.5210(17) 3_655 ?
O3 P1 1.5361(13) . ?
O3 Tb1 2.3254(12) . ?
O3 Na3 2.4436(16) . ?
O3 Na1 2.4995(16) 3_655 ?
O4 P2 1.5240(14) . ?
O4 Na3 2.5845(19) . ?
O5 P2 1.5351(14) . ?
O5 Tb1 2.3420(13) . ?
O5 Na2 2.4900(16) . ?
O5 Na3 2.5752(17) . ?
O6 P2 1.5206(15) . ?
O7 P3 1.5318(14) . ?
O7 Tb1 2.3289(13) . ?
O7 Na1 2.4597(16) . ?
O7 Na2 2.5105(17) . ?
O8 P3 1.5207(14) . ?
O8 Na2 2.4913(18) . ?
O9 P3 1.5195(15) . ?
O10 Na2 2.3611(19) . ?
O10 Na3 2.576(2) . ?
O10 H15 0.8279(16) . ?
O10 H16 0.8186(17) . ?
O11 Na3 2.379(2) . ?
O11 Na1 2.605(2) 3_655 ?
O11 H19 0.8626(18) . ?
O11 H20 0.9526(19) . ?
O12 Na3 2.375(2) . ?
O12 H17 0.958(2) . ?
O12 H18 0.826(2) . ?
O13 Na1 2.4150(17) 3_665 ?
O13 Na2 2.4162(17) . ?
O13 H13 0.8142(16) . ?
O13 H14 0.8565(17) . ?
O14 Na1 2.3949(19) . ?
O14 Na2 2.5311(19) . ?
O14 H11 0.8210(15) . ?
O14 H12 0.8308(16) . ?
O15 Na4 2.409(2) . ?
O15 H21 0.8376(17) . ?
O15 H22 0.8740(17) . ?
O16 Na4 2.409(2) . ?
O16 H7 0.8510(16) . ?
O16 H8 0.8601(16) . ?
O17 Na4 2.395(2) . ?
O17 H9 0.8976(16) . ?
O17 H10 0.8235(16) . ?
O18 Na4 2.376(3) . ?
O18 H27 0.724(4) . ?
O18 H28 0.846(2) . ?
O19 Na4 2.392(3) . ?
O19 H23 0.994(3) . ?
O19 H24 0.959(2) . ?
O20 Na4 2.546(2) . ?
O20 H25 0.865(2) . ?
O20 H26 0.956(2) . ?
O21 O27 0.787(16) . ?
O21 O28 0.898(17) . ?
O22 O24 0.64(2) . ?
O22 O26 0.85(2) . ?
O22 O29 1.38(2) . ?
O23 O29 1.107(11) . ?
O23 O25 1.384(9) . ?
O24 O29 0.864(9) . ?
O24 O26 1.422(18) . ?
O25 O27 1.457(17) 4_565 ?
O25 O27 1.457(17) 2 ?
O27 O28 1.67(2) . ?
Na1 P1 3.0173(10) 3_655 ?
Na1 P3 3.3232(10) . ?
Na1 Tb1 3.7641(8) . ?
Na1 Na3 3.7852(12) 3_655 ?
Na1 Na2 3.8251(13) . ?
Na1 Na2 4.0573(12) 3_665 ?
Na2 P3 3.0028(10) . ?
Na2 P2 3.3831(10) . ?
Na2 Tb1 3.7902(8) . ?
Na2 Na3 3.8649(13) . ?
Na2 H12 2.6477(9) . ?
Na2 H14 2.6575(8) . ?
Na3 P2 3.0900(11) . ?
Na3 P1 3.2923(11) . ?
Na3 Tb1 3.7805(10) . ?
Na3 H16 2.6283(10) . ?

loop_
_geom_hbond_atom_site_label_D
_geom_hbond_atom_site_label_H
_geom_hbond_atom_site_label_A
_geom_hbond_distance_DH
_geom_hbond_distance_HA
_geom_hbond_distance_DA
_geom_hbond_angle_DHA
_geom_hbond_site_symmetry_A
C1 H2 O6 0.96(3) 2.53(3) 3.306(2) 138.4(19) 3_655
C3 H4 O1 0.89(3) 2.61(3) 3.326(2) 139(2) .
C2 H6 O9 0.88(3) 2.58(3) 3.313(2) 141(2) 3_655
O16 H7 O4 0.8510(16) 1.8967(14) 2.716(2) 161.07(13) 2_645
O16 H8 O2 0.8601(16) 2.0317(15) 2.889(2) 174.50(12) .
O17 H9 O9 0.8976(16) 1.8558(15) 2.737(2) 166.84(13) 4_566
O17 H10 O6 0.8235(16) 1.9219(15) 2.729(2) 166.36(13) 2_645
O17 H10 O23 0.8235(16) 2.403(9) 2.953(10) 124.9(3) 2_545
O14 H11 O8 0.8210(15) 1.9255(14) 2.744(2) 174.93(13) 3_665
O14 H12 O6 0.8308(16) 1.9630(16) 2.778(2) 166.77(13) .
O13 H13 O1 0.8142(16) 2.0204(14) 2.819(2) 166.61(12) 2_655
O13 H14 O17 0.8565(17) 1.999(2) 2.849(3) 171.62(12) 2_655
O10 H15 O2 0.8279(16) 1.9285(14) 2.743(2) 167.75(15) 2_655
O10 H16 O1 0.8186(17) 1.9387(14) 2.743(2) 167.16(15) .
O12 H17 O2 0.958(2) 1.9747(14) 2.873(2) 155.27(14) 2_655
O12 H18 O8 0.826(2) 2.3508(15) 3.146(3) 161.88(16) 2_645
O12 H18 O28 0.826(2) 2.197(18) 2.598(19) 110.0(5) 1_655
O11 H19 O15 0.8626(18) 1.9499(17) 2.805(2) 171.18(14) 2_645
O11 H20 O9 0.9526(19) 1.7863(16) 2.733(2) 171.96(13) 3_655
O11 H20 O26 0.9526(19) 2.464(16) 3.079(17) 122.2(4) 3_655
O15 H21 O20 0.8376(17) 2.054(2) 2.865(3) 162.77(13) 2
O15 H22 O1 0.8740(17) 1.9112(15) 2.767(2) 166.04(12) .
O19 H23 O22 0.994(3) 1.59(2) 2.57(2) 165.9(9) 4_566
O19 H23 O24 0.994(3) 1.879(6) 2.857(6) 167.6(3) 4_566
O19 H23 O26 0.994(3) 1.323(16) 2.137(17) 134.1(8) 4_566
O19 H23 O29 0.994(3) 2.103(9) 2.962(9) 143.6(3) 4_566
O19 H24 O16 0.959(2) 1.883(2) 2.837(3) 173.03(17) 2
O20 H25 O21 0.865(2) 1.909(4) 2.769(4) 172.43(17) .
O20 H25 O27 0.865(2) 2.129(16) 2.956(16) 159.8(5) .
O20 H25 O28 0.865(2) 1.873(17) 2.659(17) 150.3(6) .
O20 H26 O4 0.956(2) 2.0850(16) 2.950(3) 149.69(13) 2_645
O18 H27 O26 0.724(4) 2.070(17) 2.554(17) 124.9(5) 3
O18 H28 O4 0.846(2) 1.9151(15) 2.760(3) 176.7(2) 1_455
